data_2018073
loop_
_publ_author_name
'Pan, Mei-Ying'
'Wu, Xiao-Hua'
'Luo, Dai-Bing'
'Huang, Wen'
'He, Yang'

_publ_section_title
;
 A novel Janus-type AT nucleoside with benzoyl protecting groups
 forming a pleated-sheet structure
;
_journal_coeditor_code QS3001
_journal_issue 5
_journal_name_full 'Acta Crystallographica Section C'
_journal_page_first o175
_journal_page_last o178
_journal_paper_doi 10.1107/S0108270111011383
_journal_volume 67
_journal_year 2011
_chemical_formula_iupac 'C32 H25 N5 O9, C H4 O'
_chemical_formula_moiety 'C32 H25 N5 O9, C H4 O'
_chemical_formula_sum 'C33 H29 N5 O10'
_chemical_formula_weight 655.61
_chemical_name_systematic
;
5-amino-8-(2,3,5-tri-<i>O</i>-benzoyl-\b-D-ribofuranosyl)pyrimido[4,5-
<i>d</i>]pyrimidine-2,4(3<i>H</i>,8<i>H</i>)-dione methanol monosolvate
;
_symmetry_cell_setting orthorhombic
_symmetry_space_group_name_Hall 'P 2ac 2ab'
_symmetry_space_group_name_H-M 'P 21 21 21'
_atom_sites_solution_hydrogens geom
_atom_sites_solution_primary direct
_atom_sites_solution_secondary difmap
_cell_angle_alpha 90.00
_cell_angle_beta 90.00
_cell_angle_gamma 90.00
_cell_formula_units_Z 4
_cell_length_a 8.2526(3)
_cell_length_b 11.9486(4)
_cell_length_c 32.1865(10)
_cell_measurement_reflns_used 4443
_cell_measurement_temperature 293(2)
_cell_measurement_theta_max 28.5897
_cell_measurement_theta_min 2.9938
_cell_volume 3173.81(19)
_computing_cell_refinement
;
CrysAlisPro (Oxford Diffraction, 2010)
;
_computing_data_collection
;
CrysAlisPro (Oxford Diffraction, 2010)
;
_computing_data_reduction
;
CrysAlisPro (Oxford Diffraction, 2010)
;
_computing_molecular_graphics
;
OLEX2 (Dolomanov <i>et al.</i>, 2009)
;
_computing_publication_material
;
OLEX2 (Dolomanov <i>et al.</i>, 2009)
;
_computing_structure_refinement 'SHELXL97 (Sheldrick, 2008)'
_computing_structure_solution 'SHELXS97 (Sheldrick, 2008)'
_diffrn_ambient_temperature 293.0
_diffrn_detector_area_resol_mean 16.0874
_diffrn_measured_fraction_theta_full 0.998
_diffrn_measured_fraction_theta_max 0.998
_diffrn_measurement_device_type 'Xcalibur, Eos'
_diffrn_measurement_method '\w scans'
_diffrn_radiation_monochromator graphite
_diffrn_radiation_source 'fine-focus sealed tube'
_diffrn_radiation_type 'Mo K\a'
_diffrn_radiation_wavelength 0.7107
_diffrn_reflns_av_R_equivalents 0.0185
_diffrn_reflns_av_sigmaI/netI 0.0384
_diffrn_reflns_limit_h_max 10
_diffrn_reflns_limit_h_min -5
_diffrn_reflns_limit_k_max 14
_diffrn_reflns_limit_k_min -12
_diffrn_reflns_limit_l_max 37
_diffrn_reflns_limit_l_min -40
_diffrn_reflns_number 9151
_diffrn_reflns_theta_full 26.37
_diffrn_reflns_theta_max 26.37
_diffrn_reflns_theta_min 3.00
_exptl_absorpt_coefficient_mu 0.103
_exptl_absorpt_correction_T_max 1.0
_exptl_absorpt_correction_T_min 0.44335
_exptl_absorpt_correction_type multi-scan
_exptl_absorpt_process_details
;
(CrysAlisPro; Oxford Diffraction, 2010)
Empirical absorption correction using spherical harmonics,
implemented in SCALE3 ABSPACK scaling algorithm
;
_exptl_crystal_colour colourless
_exptl_crystal_density_diffrn 1.372
_exptl_crystal_density_method 'not measured'
_exptl_crystal_description block
_exptl_crystal_F_000 1368
_exptl_crystal_size_max 0.42
_exptl_crystal_size_mid 0.36
_exptl_crystal_size_min 0.20
_refine_diff_density_max 0.196
_refine_diff_density_min -0.171
_refine_ls_abs_structure_details 'Flack (1983)'
_refine_ls_abs_structure_Flack 0.3(9)
_refine_ls_extinction_method none
_refine_ls_goodness_of_fit_ref 0.912
_refine_ls_hydrogen_treatment mixed
_refine_ls_matrix_type full
_refine_ls_number_parameters 441
_refine_ls_number_reflns 6101
_refine_ls_number_restraints 4
_refine_ls_restrained_S_all 0.912
_refine_ls_R_factor_all 0.0633
_refine_ls_R_factor_gt 0.0384
_refine_ls_shift/su_max 0.001
_refine_ls_shift/su_mean 0.000
_refine_ls_structure_factor_coef Fsqd
_refine_ls_weighting_details
;
calc w=1/[\s^2^(Fo^2^)+(0.0545P)^2^+0.0000P] where P=(Fo^2^+2Fc^2^)/3
;
_refine_ls_weighting_scheme calc
_refine_ls_wR_factor_gt 0.0860
_refine_ls_wR_factor_ref 0.0928
_reflns_number_gt 4128
_reflns_number_total 6101
_reflns_threshold_expression I>2\s(I)
_cod_data_source_file qs3001.cif
_cod_data_source_block I
_cod_depositor_comments
;
The following automatic conversions were performed:

data name '_iucr_refine_instruction_details' was replaced with
'_iucr_refine_instructions_details' as specified in the replacement
file 'data/replacement-values/replacement_tags.lst'.

Automatic conversion script
Id: cif_correct_tags 9268 2022-04-12 08:56:07Z antanas 
;
_cod_original_cell_volume 3173.82(18)
_cod_database_code 2018073
_cod_database_fobs_code 2018073

loop_
_atom_site_type_symbol
_atom_site_label
_atom_site_fract_x
_atom_site_fract_y
_atom_site_fract_z
_atom_site_U_iso_or_equiv
_atom_site_adp_type
_atom_site_calc_flag
_atom_site_refinement_flags
_atom_site_occupancy
_atom_site_disorder_assembly
_atom_site_disorder_group
O O1' -0.1064(2) 0.9166(2) 0.57869(5) 0.0981(7) Uani d . 1 . .
O O2' 0.16180(18) 0.92186(14) 0.57869(4) 0.0602(4) Uani d . 1 . .
O O3' 0.30283(19) 1.11731(12) 0.59472(4) 0.0536(4) Uani d . 1 . .
O O4' 0.41924(18) 0.86301(12) 0.64316(4) 0.0509(4) Uani d . 1 . .
O O5' 0.59502(18) 1.03297(12) 0.68253(4) 0.0574(4) Uani d . 1 . .
O O6' 0.7952(4) 0.9171(3) 0.69536(6) 0.1580(14) Uani d . 1 . .
O O7' 0.0843(3) 1.19406(17) 0.62259(5) 0.0988(7) Uani d . 1 . .
O O10 0.7211(3) 1.35557(18) 0.62921(7) 0.1071(7) Uani d . 1 . .
H H10 0.7564 1.4195 0.6272 0.161 Uiso calc R 1 . .
O O12 -0.1258(2) 0.60344(14) 0.77627(4) 0.0688(5) Uani d . 1 . .
O O13 -0.1604(2) 0.56157(16) 0.63710(5) 0.0849(6) Uani d . 1 . .
N N1 0.0126(2) 0.69619(14) 0.65928(5) 0.0478(4) Uani d . 1 . .
N N3 -0.1379(2) 0.58429(16) 0.70634(5) 0.0551(5) Uani d . 1 . .
H H3 -0.2080 0.5317 0.7094 0.066 Uiso calc R 1 . .
N N6 0.2396(2) 0.85321(14) 0.75736(5) 0.0477(4) Uani d . 1 . .
N N8 0.1959(2) 0.82240(13) 0.68565(4) 0.0425(4) Uani d . 1 . .
N N11 0.1053(2) 0.74897(16) 0.80589(5) 0.0535(5) Uani d D 1 . .
C C1 0.0181(3) 0.91044(19) 0.56044(6) 0.0534(5) Uani d . 1 . .
C C1' 0.2495(3) 0.84454(18) 0.64265(5) 0.0482(5) Uani d . 1 . .
H H1' 0.2267 0.7784 0.6256 0.058 Uiso calc R 1 . .
C C2 -0.0961(3) 0.6135(2) 0.66577(6) 0.0557(6) Uani d . 1 . .
C C2' 0.1714(3) 0.94616(18) 0.62242(5) 0.0472(5) Uani d . 1 . .
H H2' 0.0675 0.9676 0.6349 0.057 Uiso calc R 1 . .
C C3 0.0371(3) 0.88356(18) 0.51572(6) 0.0517(5) Uani d . 1 . .
C C3' 0.3025(2) 1.03413(17) 0.62692(5) 0.0444(5) Uani d . 1 . .
H H3' 0.2981 1.0692 0.6544 0.053 Uiso calc R 1 . .
C C4 -0.0764(2) 0.63233(18) 0.74197(6) 0.0480(5) Uani d . 1 . .
C C4' 0.4559(2) 0.96579(18) 0.62195(6) 0.0477(5) Uani d . 1 . .
H H4' 0.4707 0.9493 0.5924 0.057 Uiso calc R 1 . .
C C6 0.1716(3) 0.9130(2) 0.49378(7) 0.0738(8) Uani d . 1 . .
H H6 0.2543 0.9526 0.5068 0.089 Uiso calc R 1 . .
C C5' 0.6121(3) 1.0112(2) 0.63873(7) 0.0624(6) Uani d . 1 . .
H H5'B 0.6985 0.9574 0.6342 0.075 Uiso calc R 1 . .
H H5'A 0.6402 1.0798 0.6243 0.075 Uiso calc R 1 . .
C C8 0.1863(4) 0.8843(3) 0.45209(7) 0.0890(9) Uani d . 1 . .
H H8 0.2783 0.9052 0.4373 0.107 Uiso calc R 1 . .
C C7 0.2670(3) 0.87387(17) 0.71838(6) 0.0479(5) Uani d . 1 . .
H H7 0.3427 0.9292 0.7124 0.057 Uiso calc R 1 . .
C C11 0.0678(4) 0.8266(3) 0.43322(8) 0.0859(9) Uani d . 1 . .
H H11 0.0783 0.8069 0.4054 0.103 Uiso calc R 1 . .
C C9 0.0778(2) 0.74186(15) 0.69249(6) 0.0387(5) Uani d . 1 . .
C C10 0.0425(2) 0.71700(16) 0.73433(6) 0.0399(4) Uani d . 1 . .
C C12 -0.0664(4) 0.7970(3) 0.45441(10) 0.1094(12) Uani d . 1 . .
H H12 -0.1478 0.7566 0.4412 0.131 Uiso calc R 1 . .
C C13 -0.0833(4) 0.8267(3) 0.49569(8) 0.0894(9) Uani d . 1 . .
H H13 -0.1774 0.8078 0.5099 0.107 Uiso calc R 1 . .
C C14 0.1853(3) 1.19359(19) 0.59607(6) 0.0553(6) Uani d . 1 . .
C C15 0.1917(3) 1.27433(18) 0.56114(6) 0.0526(5) Uani d . 1 . .
C C16 0.0966(3) 1.3687(2) 0.56331(8) 0.0733(7) Uani d . 1 . .
H H16 0.0312 1.3814 0.5864 0.088 Uiso calc R 1 . .
C C17 0.0994(4) 1.4443(3) 0.53078(10) 0.0908(9) Uani d . 1 . .
H H17 0.0370 1.5090 0.5323 0.109 Uiso calc R 1 . .
C C18 0.1920(4) 1.4253(3) 0.49675(9) 0.0922(9) Uani d . 1 . .
H H18 0.1910 1.4762 0.4749 0.111 Uiso calc R 1 . .
C C19 0.2850(4) 1.3335(3) 0.49442(8) 0.0868(9) Uani d . 1 . .
H H19 0.3484 1.3212 0.4710 0.104 Uiso calc R 1 . .
C C20 0.2875(3) 1.2568(2) 0.52666(7) 0.0687(7) Uani d . 1 . .
H H20 0.3534 1.1938 0.5251 0.082 Uiso calc R 1 . .
C C21 0.6937(3) 0.9786(2) 0.70792(8) 0.0707(7) Uani d . 1 . .
C C22 0.6645(3) 1.0037(2) 0.75222(7) 0.0590(6) Uani d . 1 . .
C C23 0.5612(3) 1.0867(2) 0.76491(8) 0.0653(6) Uani d . 1 . .
H H23 0.5041 1.1289 0.7455 0.078 Uiso calc R 1 . .
C C24 0.5428(3) 1.1070(3) 0.80733(10) 0.0811(9) Uani d . 1 . .
H H24 0.4734 1.1632 0.8164 0.097 Uiso calc R 1 . .
C C25 0.6271(4) 1.0439(3) 0.83574(10) 0.0969(10) Uani d . 1 . .
H H25 0.6149 1.0576 0.8640 0.116 Uiso calc R 1 . .
C C26 0.7278(4) 0.9620(3) 0.82271(10) 0.1052(11) Uani d . 1 . .
H H26 0.7844 0.9196 0.8421 0.126 Uiso calc R 1 . .
C C27 0.7475(4) 0.9407(3) 0.78108(8) 0.0878(9) Uani d . 1 . .
H H27 0.8166 0.8838 0.7724 0.105 Uiso calc R 1 . .
C C28 0.6092(6) 1.3387(3) 0.60040(14) 0.1419(16) Uani d . 1 . .
H H28A 0.6491 1.2862 0.5803 0.213 Uiso calc R 1 . .
H H28B 0.5845 1.4083 0.5869 0.213 Uiso calc R 1 . .
H H28C 0.5130 1.3094 0.6131 0.213 Uiso calc R 1 . .
C C5 0.1272(2) 0.77177(16) 0.76612(6) 0.0414(5) Uani d D 1 . .
H H11B 0.160(2) 0.7844(15) 0.8251(5) 0.050 Uiso d D 1 . .
H H11A 0.034(2) 0.7008(15) 0.8132(6) 0.050 Uiso d D 1 . .

loop_
_atom_site_aniso_label
_atom_site_aniso_U_11
_atom_site_aniso_U_22
_atom_site_aniso_U_33
_atom_site_aniso_U_12
_atom_site_aniso_U_13
_atom_site_aniso_U_23
O1' 0.0547(10) 0.190(2) 0.0499(10) 0.0053(13) 0.0024(9) -0.0181(12)
O2' 0.0529(9) 0.1033(12) 0.0245(7) -0.0130(9) 0.0018(7) -0.0056(7)
O3' 0.0575(9) 0.0618(9) 0.0415(8) 0.0022(9) 0.0098(7) 0.0117(7)
O4' 0.0526(9) 0.0574(9) 0.0426(8) 0.0039(8) 0.0160(7) 0.0041(6)
O5' 0.0494(8) 0.0704(10) 0.0525(9) 0.0050(8) -0.0048(7) -0.0061(7)
O6' 0.168(2) 0.237(3) 0.0693(14) 0.146(3) -0.0011(15) -0.0096(15)
O7' 0.1211(16) 0.1150(15) 0.0604(11) 0.0562(14) 0.0485(12) 0.0290(10)
O10 0.130(2) 0.0960(16) 0.0952(15) -0.0033(15) -0.0450(14) 0.0166(12)
O12 0.0765(11) 0.0941(12) 0.0357(9) -0.0300(9) 0.0116(7) 0.0062(7)
O13 0.0976(13) 0.1168(14) 0.0404(9) -0.0545(12) -0.0191(9) 0.0028(9)
N1 0.0548(11) 0.0605(10) 0.0281(9) -0.0089(10) -0.0031(8) 0.0021(7)
N3 0.0507(10) 0.0760(13) 0.0384(10) -0.0207(10) -0.0039(8) 0.0075(8)
N6 0.0581(10) 0.0558(10) 0.0294(9) -0.0081(9) 0.0068(8) -0.0051(7)
N8 0.0525(10) 0.0470(9) 0.0281(8) -0.0059(9) 0.0089(7) -0.0022(7)
N11 0.0605(12) 0.0708(13) 0.0291(10) -0.0150(10) 0.0037(9) 0.0011(8)
C1 0.0525(13) 0.0724(14) 0.0354(12) -0.0049(12) -0.0023(11) 0.0051(10)
C1' 0.0604(13) 0.0589(13) 0.0251(10) -0.0102(11) 0.0131(10) -0.0065(9)
C2 0.0548(13) 0.0764(16) 0.0360(12) -0.0115(13) -0.0089(10) 0.0061(11)
C2' 0.0479(11) 0.0712(14) 0.0225(10) -0.0062(11) 0.0069(9) -0.0019(9)
C3 0.0615(13) 0.0586(13) 0.0350(11) -0.0021(12) -0.0054(10) 0.0038(9)
C3' 0.0524(12) 0.0535(12) 0.0273(10) 0.0016(11) 0.0049(9) 0.0031(8)
C4 0.0460(11) 0.0621(13) 0.0358(12) -0.0035(11) 0.0005(10) 0.0038(10)
C4' 0.0494(12) 0.0620(14) 0.0317(11) -0.0031(11) 0.0088(9) 0.0063(9)
C6 0.0789(17) 0.110(2) 0.0328(12) -0.0239(17) -0.0004(12) 0.0013(12)
C5' 0.0520(13) 0.0878(17) 0.0473(14) -0.0057(14) 0.0080(11) 0.0096(12)
C8 0.102(2) 0.130(2) 0.0347(13) -0.020(2) 0.0072(14) 0.0055(14)
C7 0.0572(13) 0.0503(12) 0.0360(11) -0.0104(11) 0.0107(10) -0.0066(9)
C11 0.124(3) 0.101(2) 0.0329(14) -0.008(2) -0.0099(16) -0.0077(13)
C9 0.0410(11) 0.0436(11) 0.0314(10) 0.0062(10) 0.0017(8) 0.0003(8)
C10 0.0394(10) 0.0517(11) 0.0286(10) 0.0000(10) 0.0022(8) 0.0016(8)
C12 0.116(3) 0.154(3) 0.0585(19) -0.049(3) -0.0145(19) -0.0302(19)
C13 0.089(2) 0.124(2) 0.0557(17) -0.037(2) -0.0013(15) -0.0134(15)
C14 0.0626(14) 0.0664(14) 0.0369(12) 0.0045(14) 0.0046(11) 0.0025(10)
C15 0.0566(13) 0.0593(14) 0.0418(12) 0.0017(13) -0.0050(10) 0.0051(9)
C16 0.0741(17) 0.0850(18) 0.0609(16) 0.0140(16) 0.0026(13) 0.0083(13)
C17 0.087(2) 0.087(2) 0.098(2) 0.0224(18) -0.0055(19) 0.0323(17)
C18 0.0802(19) 0.110(2) 0.086(2) -0.002(2) -0.0038(17) 0.0500(18)
C19 0.088(2) 0.110(2) 0.0619(17) 0.005(2) 0.0180(15) 0.0303(15)
C20 0.0750(17) 0.0809(17) 0.0502(14) 0.0094(15) 0.0115(13) 0.0152(12)
C21 0.0602(15) 0.0870(18) 0.0650(16) 0.0250(16) -0.0012(13) -0.0045(13)
C22 0.0460(12) 0.0753(15) 0.0557(14) 0.0013(13) -0.0022(11) -0.0097(11)
C23 0.0452(12) 0.0763(16) 0.0744(18) -0.0063(13) -0.0034(12) -0.0185(14)
C24 0.0580(16) 0.102(2) 0.084(2) -0.0157(16) 0.0078(15) -0.0399(17)
C25 0.090(2) 0.137(3) 0.064(2) -0.027(2) 0.0082(18) -0.022(2)
C26 0.103(2) 0.145(3) 0.067(2) 0.003(3) -0.0120(18) 0.0083(19)
C27 0.0834(19) 0.116(2) 0.0638(18) 0.0215(18) -0.0092(16) -0.0017(15)
C28 0.150(3) 0.089(2) 0.187(4) -0.028(3) -0.069(3) -0.009(3)
C5 0.0443(11) 0.0504(12) 0.0294(10) 0.0019(10) 0.0050(9) 0.0006(8)

loop_
_atom_type_symbol
_atom_type_description
_atom_type_scat_dispersion_real
_atom_type_scat_dispersion_imag
_atom_type_scat_source
C C 0.0033 0.0016 'International Tables Vol C Tables 4.2.6.8 and 6.1.1.4'
H H 0.0000 0.0000 'International Tables Vol C Tables 4.2.6.8 and 6.1.1.4'
O O 0.0106 0.0060 'International Tables Vol C Tables 4.2.6.8 and 6.1.1.4'
N N 0.0061 0.0033 'International Tables Vol C Tables 4.2.6.8 and 6.1.1.4'

loop_
_geom_angle_atom_site_label_1
_geom_angle_atom_site_label_2
_geom_angle_atom_site_label_3
_geom_angle_site_symmetry_1
_geom_angle_site_symmetry_3
_geom_angle
_geom_angle_publ_flag
O1' C1 O2' . . 123.2(2) ?
O1' C1 C3 . . 125.9(2) ?
O2' C1 C3 . . 110.87(19) ?
O2' C2' C1' . . 106.31(16) ?
O2' C2' H2' . . 113.8 ?
O2' C2' C3' . . 105.82(14) ?
O3' C3' C2' . . 114.34(16) ?
O3' C3' H3' . . 110.9 ?
O3' C3' C4' . . 107.17(15) ?
O3' C14 C15 . . 113.23(19) ?
O4' C1' N8 . . 108.26(17) ?
O4' C1' H1' . . 108.8 ?
O4' C1' C2' . . 107.43(17) ?
O4' C4' C3' . . 103.57(15) ?
O4' C4' H4' . . 108.4 ?
O4' C4' C5' . . 108.58(17) ?
O5' C5' C4' . . 109.49(16) ?
O5' C5' H5'B . . 109.8 ?
O5' C5' H5'A . . 109.8 ?
O5' C21 C22 . . 113.3(2) ?
O6' C21 O5' . . 121.9(2) ?
O6' C21 C22 . . 124.8(2) ?
O7' C14 O3' . . 122.4(2) ?
O7' C14 C15 . . 124.4(2) ?
O10 C28 H28A . . 109.5 ?
O10 C28 H28B . . 109.5 ?
O10 C28 H28C . . 109.5 ?
O12 C4 N3 . . 120.61(18) ?
O12 C4 C10 . . 125.56(19) ?
O13 C2 N1 . . 122.58(19) ?
O13 C2 N3 . . 117.9(2) ?
N1 C2 N3 . . 119.49(18) ?
N1 C9 N8 . . 116.50(16) ?
N1 C9 C10 . . 127.21(18) ?
N3 C4 C10 . . 113.82(17) ?
N6 C7 N8 . . 126.13(19) ?
N6 C7 H7 . . 116.9 ?
N6 C5 C10 . . 121.19(16) ?
N8 C1' H1' . . 108.8 ?
N8 C1' C2' . . 114.64(16) ?
N8 C7 H7 . . 116.9 ?
N8 C9 C10 . . 116.29(16) ?
N11 C5 N6 . . 115.93(17) ?
N11 C5 C10 . . 122.88(18) ?
C1 O2' C2' . . 120.07(16) ?
C1' O4' C4' . . 109.59(16) ?
C1' C2' H2' . . 113.8 ?
C2 N3 H3 . . 117.2 ?
C2' C1' H1' . . 108.8 ?
C2' C3' H3' . . 110.9 ?
C3 C6 H6 . . 119.7 ?
C3 C6 C8 . . 120.5(2) ?
C3 C13 C12 . . 120.5(3) ?
C3 C13 H13 . . 119.7 ?
C3' C2' C1' . . 102.10(16) ?
C3' C2' H2' . . 113.8 ?
C3' C4' H4' . . 108.4 ?
C4 N3 H3 . . 117.2 ?
C4 N3 C2 . . 125.67(18) ?
C4' C3' C2' . . 102.28(15) ?
C4' C3' H3' . . 110.9 ?
C4' C5' H5'B . . 109.8 ?
C4' C5' H5'A . . 109.8 ?
C6 C3 C1 . . 122.2(2) ?
C6 C3 C13 . . 118.5(2) ?
C6 C8 H8 . . 120.0 ?
C5' C4' C3' . . 119.05(18) ?
C5' C4' H4' . . 108.4 ?
H5'B C5' H5'A . . 108.2 ?
C8 C6 H6 . . 119.7 ?
C8 C11 H11 . . 119.8 ?
C8 C11 C12 . . 120.3(3) ?
C7 N6 C5 . . 116.79(17) ?
C7 N8 C1' . . 121.17(17) ?
C7 N8 C9 . . 119.77(15) ?
C11 C8 C6 . . 120.0(3) ?
C11 C8 H8 . . 120.0 ?
C11 C12 H12 . . 119.9 ?
C11 C12 C13 . . 120.1(3) ?
C9 N1 C2 . . 116.70(16) ?
C9 N8 C1' . . 118.92(15) ?
C9 C10 C4 . . 117.05(17) ?
C12 C11 H11 . . 119.8 ?
C12 C13 H13 . . 119.7 ?
C13 C3 C1 . . 119.3(2) ?
C13 C12 H12 . . 119.9 ?
C14 O3' C3' . . 116.66(16) ?
C15 C16 H16 . . 120.4 ?
C15 C16 C17 . . 119.2(3) ?
C15 C20 C19 . . 119.6(3) ?
C15 C20 H20 . . 120.2 ?
C16 C15 C14 . . 118.3(2) ?
C16 C15 C20 . . 119.5(2) ?
C16 C17 H17 . . 119.6 ?
C17 C16 H16 . . 120.4 ?
C17 C18 H18 . . 119.8 ?
C18 C17 C16 . . 120.7(3) ?
C18 C17 H17 . . 119.6 ?
C18 C19 H19 . . 119.7 ?
C18 C19 C20 . . 120.5(3) ?
C19 C18 C17 . . 120.4(3) ?
C19 C18 H18 . . 119.8 ?
C19 C20 H20 . . 120.2 ?
C20 C15 C14 . . 122.1(2) ?
C20 C19 H19 . . 119.7 ?
C21 O5' C5' . . 117.06(18) ?
C22 C23 H23 . . 120.5 ?
C22 C23 C24 . . 119.0(3) ?
C22 C27 H27 . . 120.1 ?
C23 C22 C21 . . 122.4(2) ?
C23 C22 C27 . . 120.3(2) ?
C23 C24 H24 . . 120.0 ?
C24 C23 H23 . . 120.5 ?
C24 C25 H25 . . 119.9 ?
C25 C24 C23 . . 120.1(3) ?
C25 C24 H24 . . 120.0 ?
C25 C26 H26 . . 119.7 ?
C25 C26 C27 . . 120.7(3) ?
C26 C25 C24 . . 120.2(3) ?
C26 C25 H25 . . 119.9 ?
C26 C27 C22 . . 119.8(3) ?
C26 C27 H27 . . 120.1 ?
C27 C22 C21 . . 117.3(2) ?
C27 C26 H26 . . 119.7 ?
C28 O10 H10 . . 109.5 ?
H28A C28 H28B . . 109.5 ?
H28A C28 H28C . . 109.5 ?
H28B C28 H28C . . 109.5 ?
C5 N11 H11B . . 120.9(12) ?
C5 N11 H11A . . 119.8(13) ?
C5 C10 C4 . . 123.16(17) ?
C5 C10 C9 . . 119.75(17) ?
H11B N11 H11A . . 119.2(19) ?

loop_
_geom_bond_atom_site_label_1
_geom_bond_atom_site_label_2
_geom_bond_site_symmetry_2
_geom_bond_distance
_geom_bond_publ_flag
O1' C1 . 1.186(3) ?
O2' C1 . 1.331(3) ?
O2' C2' . 1.439(2) ?
O3' C3' . 1.436(2) ?
O3' C14 . 1.332(3) ?
O4' C1' . 1.418(3) ?
O4' C4' . 1.437(2) ?
O5' C5' . 1.441(2) ?
O5' C21 . 1.324(3) ?
O6' C21 . 1.186(3) ?
O7' C14 . 1.193(3) ?
O10 H10 . 0.8200 ?
O10 C28 . 1.324(4) ?
O12 C4 . 1.226(2) ?
O13 C2 . 1.232(2) ?
N1 C2 . 1.351(3) ?
N1 C9 . 1.315(2) ?
N3 H3 . 0.8600 ?
N3 C2 . 1.395(3) ?
N3 C4 . 1.379(3) ?
N6 C7 . 1.299(2) ?
N6 C5 . 1.373(2) ?
N8 C1' . 1.477(2) ?
N8 C7 . 1.354(2) ?
N8 C9 . 1.387(2) ?
N11 C5 . 1.321(2) ?
N11 H11B . 0.874(13) ?
N11 H11A . 0.857(13) ?
C1 C3 . 1.483(3) ?
C1' H1' . 0.9800 ?
C1' C2' . 1.521(3) ?
C2' H2' . 0.9800 ?
C2' C3' . 1.516(3) ?
C3 C6 . 1.362(3) ?
C3 C13 . 1.366(3) ?
C3' H3' . 0.9800 ?
C3' C4' . 1.515(3) ?
C4 C10 . 1.431(3) ?
C4' H4' . 0.9800 ?
C4' C5' . 1.500(3) ?
C6 H6 . 0.9300 ?
C6 C8 . 1.390(3) ?
C5' H5'B . 0.9700 ?
C5' H5'A . 0.9700 ?
C8 H8 . 0.9300 ?
C8 C11 . 1.342(4) ?
C7 H7 . 0.9300 ?
C11 H11 . 0.9300 ?
C11 C12 . 1.348(4) ?
C9 C10 . 1.409(2) ?
C10 C5 . 1.401(3) ?
C12 H12 . 0.9300 ?
C12 C13 . 1.382(4) ?
C13 H13 . 0.9300 ?
C14 C15 . 1.482(3) ?
C15 C16 . 1.375(3) ?
C15 C20 . 1.379(3) ?
C16 H16 . 0.9300 ?
C16 C17 . 1.384(4) ?
C17 H17 . 0.9300 ?
C17 C18 . 1.355(4) ?
C18 H18 . 0.9300 ?
C18 C19 . 1.341(4) ?
C19 H19 . 0.9300 ?
C19 C20 . 1.384(3) ?
C20 H20 . 0.9300 ?
C21 C22 . 1.477(3) ?
C22 C23 . 1.370(3) ?
C22 C27 . 1.378(3) ?
C23 H23 . 0.9300 ?
C23 C24 . 1.395(4) ?
C24 H24 . 0.9300 ?
C24 C25 . 1.374(4) ?
C25 H25 . 0.9300 ?
C25 C26 . 1.350(4) ?
C26 H26 . 0.9300 ?
C26 C27 . 1.374(4) ?
C27 H27 . 0.9300 ?
C28 H28A . 0.9600 ?
C28 H28B . 0.9600 ?
C28 H28C . 0.9600 ?

loop_
_geom_hbond_atom_site_label_D
_geom_hbond_atom_site_label_H
_geom_hbond_atom_site_label_A
_geom_hbond_site_symmetry_A
_geom_hbond_distance_DH
_geom_hbond_distance_HA
_geom_hbond_distance_DA
_geom_hbond_angle_DHA
O10 H10 O13 1_665 0.82 1.86 2.661(3) 165.5
N3 H3 N6 4_546 0.86 2.40 3.113(2) 140.6
N11 H11B O10 4_646 0.874(13) 1.963(13) 2.835(3) 176.0(17)
N11 H11A O7' 4_546 0.857(13) 2.288(17) 2.860(2) 124.3(16)
N11 H11A O12 . 0.857(13) 2.121(18) 2.751(2) 130.0(16)

loop_
_geom_torsion_atom_site_label_1
_geom_torsion_atom_site_label_2
_geom_torsion_atom_site_label_3
_geom_torsion_atom_site_label_4
_geom_torsion_site_symmetry_1
_geom_torsion_site_symmetry_2
_geom_torsion_site_symmetry_3
_geom_torsion_site_symmetry_4
_geom_torsion
_geom_torsion_publ_flag
O1' C1 C3 C6 . . . . 157.8(3) ?
O1' C1 C3 C13 . . . . -22.7(4) ?
O2' C1 C3 C6 . . . . -25.3(3) ?
O2' C1 C3 C13 . . . . 154.2(2) ?
O2' C2' C3' O3' . . . . 39.3(2) ?
O2' C2' C3' C4' . . . . -76.19(17) ?
O3' C3' C4' O4' . . . . -158.71(15) ?
O3' C3' C4' C5' . . . . 80.7(2) ?
O3' C14 C15 C16 . . . . -168.0(2) ?
O3' C14 C15 C20 . . . . 13.0(3) ?
O4' C1' C2' O2' . . . . 90.79(18) ?
O4' C1' C2' C3' . . . . -19.90(18) yes
O4' C4' C5' O5' . . . . -60.7(2) yes
O5' C21 C22 C23 . . . . -8.7(3) ?
O5' C21 C22 C27 . . . . 172.1(2) ?
O6' C21 C22 C23 . . . . 170.8(3) ?
O6' C21 C22 C27 . . . . -8.5(5) ?
O7' C14 C15 C16 . . . . 13.4(4) ?
O7' C14 C15 C20 . . . . -165.6(3) ?
O12 C4 C10 C9 . . . . -177.1(2) yes
O12 C4 C10 C5 . . . . 5.2(3) ?
N1 C9 C10 C4 . . . . 0.4(3) ?
N1 C9 C10 C5 . . . . 178.17(19) yes
N3 C4 C10 C9 . . . . 1.5(3) ?
N3 C4 C10 C5 . . . . -176.13(18) ?
N8 C1' C2' O2' . . . . -148.86(16) ?
N8 C1' C2' C3' . . . . 100.45(19) ?
N8 C9 C10 C4 . . . . -178.65(16) yes
N8 C9 C10 C5 . . . . -0.9(3) ?
C1 O2' C2' C1' . . . . 114.5(2) ?
C1 O2' C2' C3' . . . . -137.44(19) ?
C1 C3 C6 C8 . . . . 178.7(3) ?
C1 C3 C13 C12 . . . . -177.7(3) ?
C1' O4' C4' C3' . . . . 26.60(19) ?
C1' O4' C4' C5' . . . . 154.05(16) ?
C1' N8 C7 N6 . . . . -173.4(2) ?
C1' N8 C9 N1 . . . . -4.9(3) ?
C1' N8 C9 C10 . . . . 174.23(18) ?
C1' C2' C3' O3' . . . . 150.34(16) ?
C1' C2' C3' C4' . . . . 34.87(17) ?
C2 N1 C9 N8 . . . . 176.56(17) ?
C2 N1 C9 C10 . . . . -2.5(3) ?
C2 N3 C4 O12 . . . . 177.2(2) yes
C2 N3 C4 C10 . . . . -1.5(3) ?
C2' O2' C1 O1' . . . . -1.9(3) ?
C2' O2' C1 C3 . . . . -178.89(17) ?
C2' C3' C4' O4' . . . . -38.13(17) ?
C2' C3' C4' C5' . . . . -158.73(17) ?
C3 C6 C8 C11 . . . . -0.4(4) ?
C3' O3' C14 O7' . . . . 0.3(3) ?
C3' O3' C14 C15 . . . . -178.42(18) ?
C3' C4' C5' O5' . . . . 57.3(3) yes
C4 N3 C2 O13 . . . . 179.1(2) yes
C4 N3 C2 N1 . . . . -0.5(3) ?
C4 C10 C5 N6 . . . . -179.49(17) yes
C4 C10 C5 N11 . . . . 0.7(3) ?
C4' O4' C1' N8 . . . . -128.43(16) ?
C4' O4' C1' C2' . . . . -4.1(2) ?
C6 C3 C13 C12 . . . . 1.8(4) ?
C6 C8 C11 C12 . . . . 0.6(5) ?
C5' O5' C21 O6' . . . . 2.1(4) ?
C5' O5' C21 C22 . . . . -178.4(2) ?
C8 C11 C12 C13 . . . . 0.5(6) ?
C7 N6 C5 N11 . . . . 177.5(2) yes
C7 N6 C5 C10 . . . . -2.3(3) ?
C7 N8 C1' O4' . . . . 34.4(3) yes
C7 N8 C1' C2' . . . . -85.5(2) ?
C7 N8 C9 N1 . . . . 179.30(18) ?
C7 N8 C9 C10 . . . . -1.5(3) ?
C11 C12 C13 C3 . . . . -1.7(5) ?
C9 N1 C2 O13 . . . . -177.1(2) yes
C9 N1 C2 N3 . . . . 2.5(3) ?
C9 N8 C1' O4' . . . . -141.28(17) yes
C9 N8 C1' C2' . . . . 98.8(2) ?
C9 N8 C7 N6 . . . . 2.3(3) ?
C9 C10 C5 N6 . . . . 2.9(3) ?
C9 C10 C5 N11 . . . . -176.94(19) yes
C13 C3 C6 C8 . . . . -0.8(4) ?
C14 O3' C3' C2' . . . . 73.8(2) ?
C14 O3' C3' C4' . . . . -173.63(17) ?
C14 C15 C16 C17 . . . . -179.2(2) ?
C14 C15 C20 C19 . . . . 178.1(2) ?
C15 C16 C17 C18 . . . . 1.3(5) ?
C16 C15 C20 C19 . . . . -0.9(4) ?
C16 C17 C18 C19 . . . . -1.3(5) ?
C17 C18 C19 C20 . . . . 0.2(5) ?
C18 C19 C20 C15 . . . . 0.9(5) ?
C20 C15 C16 C17 . . . . -0.2(4) ?
C21 O5' C5' C4' . . . . 120.2(2) ?
C21 C22 C23 C24 . . . . -178.6(2) ?
C21 C22 C27 C26 . . . . 178.5(3) ?
C22 C23 C24 C25 . . . . -0.2(4) ?
C23 C22 C27 C26 . . . . -0.7(4) ?
C23 C24 C25 C26 . . . . -0.1(4) ?
C24 C25 C26 C27 . . . . 0.0(5) ?
C25 C26 C27 C22 . . . . 0.4(5) ?
C27 C22 C23 C24 . . . . 0.6(4) ?
C5 N6 C7 N8 . . . . -0.3(3) ?
